data_2102589
loop_
_publ_author_name
'Harada, Jun'
'Harakawa, Mayuko'
'Ogawa, Keiichiro'

_publ_section_title
;
 Torsional vibration and central bond length of
 <i>N</i>-benzylideneanilines
;
_journal_issue 5
_journal_name_full 'Acta Crystallographica Section B'
_journal_page_first 578
_journal_page_last 588
_journal_paper_doi 10.1107/S0108768104016532
_journal_volume 60
_journal_year 2004
_chemical_formula_sum 'C14 H12 N2 O2'
_chemical_formula_weight 240.26
_chemical_melting_point 408.85
_chemical_name_systematic
;
N-(4-methylbenzylidene)-4-nitroaniline
;
_space_group_IT_number 14
_symmetry_cell_setting monoclinic
_symmetry_space_group_name_Hall '-P 2ybc'
_symmetry_space_group_name_H-M 'P 1 21/c 1'
_atom_sites_solution_hydrogens difmap
_atom_sites_solution_primary direct
_audit_creation_method SHELXL-97
_cell_angle_alpha 90.00
_cell_angle_beta 123.3700(10)
_cell_angle_gamma 90.00
_cell_formula_units_Z 4
_cell_length_a 15.4449(13)
_cell_length_b 7.1070(5)
_cell_length_c 12.6557(9)
_cell_measurement_reflns_used 6799
_cell_measurement_temperature 90
_cell_measurement_theta_max 30.0
_cell_measurement_theta_min 3.2
_cell_volume 1160.15(15)
_computing_cell_refinement 'SAINT (Bruker, 1998)'
_computing_data_collection 'SMART (Bruker, 1998)'
_computing_data_reduction SAINT
_computing_molecular_graphics 'SHELXTL (Bruker, 2000)'
_computing_publication_material SHELXTL
_computing_structure_refinement 'SHELXL-97 (Sheldrick, 1997)'
_computing_structure_solution 'SHELXS-97 (Sheldrick, 1990)'
_diffrn_ambient_temperature 90
_diffrn_detector_area_resol_mean 8.192
_diffrn_measured_fraction_theta_full 0.994
_diffrn_measured_fraction_theta_max 0.994
_diffrn_measurement_device_type 'Bruker SMART 1000 CCD diffractometer'
_diffrn_measurement_method \w_scan
_diffrn_radiation_monochromator graphite
_diffrn_radiation_source 'fine-focus sealed tube'
_diffrn_radiation_type MoK\a
_diffrn_radiation_wavelength 0.71073
_diffrn_reflns_av_R_equivalents 0.0186
_diffrn_reflns_av_sigmaI/netI 0.0154
_diffrn_reflns_limit_h_max 21
_diffrn_reflns_limit_h_min -21
_diffrn_reflns_limit_k_max 9
_diffrn_reflns_limit_k_min -9
_diffrn_reflns_limit_l_max 17
_diffrn_reflns_limit_l_min -17
_diffrn_reflns_number 15616
_diffrn_reflns_theta_full 30.02
_diffrn_reflns_theta_max 30.02
_diffrn_reflns_theta_min 3.16
_diffrn_standards_decay_% 0
_exptl_absorpt_coefficient_mu 0.094
_exptl_absorpt_correction_T_max 0.9962
_exptl_absorpt_correction_T_min 0.9457
_exptl_absorpt_correction_type multi-scan
_exptl_absorpt_process_details 'SADABS (Sheldrick, 2002)'
_exptl_crystal_colour 'pale yellow'
_exptl_crystal_density_diffrn 1.376
_exptl_crystal_density_method 'not measured'
_exptl_crystal_description plate
_exptl_crystal_F_000 504
_exptl_crystal_size_max 0.60
_exptl_crystal_size_mid 0.56
_exptl_crystal_size_min 0.04
_refine_diff_density_max 0.448
_refine_diff_density_min -0.165
_refine_ls_extinction_method none
_refine_ls_goodness_of_fit_ref 1.049
_refine_ls_hydrogen_treatment mixed
_refine_ls_matrix_type full
_refine_ls_number_parameters 219
_refine_ls_number_reflns 3365
_refine_ls_number_restraints 0
_refine_ls_restrained_S_all 1.049
_refine_ls_R_factor_all 0.0476
_refine_ls_R_factor_gt 0.0368
_refine_ls_shift/su_max 0.001
_refine_ls_shift/su_mean 0.000
_refine_ls_structure_factor_coef Fsqd
_refine_ls_weighting_details 'calc w=1/[\s^2^(Fo^2^)+(0.0626P)^2^+0.3251P] where P=(Fo^2^+2Fc^2^)/3'
_refine_ls_weighting_scheme calc
_refine_ls_wR_factor_gt 0.1004
_refine_ls_wR_factor_ref 0.1095
_reflns_number_gt 2780
_reflns_number_total 3365
_reflns_threshold_expression >2sigma(I)
_cod_data_source_file bk5007.cif
_cod_data_source_block 3_90K
_cod_depositor_comments
;
The following automatic conversions were performed:

'_chemical_melting_point' value '135.7_C' was changed to '408.85' -
it was converted from degrees Celsius(C) to Kelvins(K).

Automatic conversion script
Id: cif_fix_values 1646 2011-03-28 12:23:43Z adriana 

The following automatic conversions were performed:

'_chemical_melting_point' value '135.7_C' was changed to '408.85' -
it was converted from degrees Celsius(C) to Kelvins(K).

Automatic conversion script
Id: cif_fix_values 1715 2011-07-08 13:25:40Z adriana 
;
_cod_original_sg_symbol_H-M P_1_21/c_1
_cod_database_code 2102589
_cod_database_fobs_code 2102589

loop_
_symmetry_equiv_pos_as_xyz
'x, y, z'
'-x, y+1/2, -z+1/2'
'-x, -y, -z'
'x, -y-1/2, z-1/2'

loop_
_atom_site_label
_atom_site_fract_x
_atom_site_fract_y
_atom_site_fract_z
_atom_site_U_iso_or_equiv
_atom_site_adp_type
_atom_site_calc_flag
_atom_site_refinement_flags
_atom_site_occupancy
_atom_site_disorder_assembly
_atom_site_disorder_group
_atom_site_type_symbol
N1 0.43165(6) 0.24014(12) 0.88694(8) 0.01574(17) Uani d . 1 . . N
N2 0.04824(7) 0.34159(13) 0.83231(8) 0.01911(19) Uani d . 1 . . N
O1 0.05160(6) 0.41052(12) 0.92406(8) 0.02522(19) Uani d . 1 . . O
O2 -0.03237(6) 0.28578(15) 0.73658(8) 0.0303(2) Uani d . 1 . . O
C1 0.55256(7) 0.21083(13) 0.82635(9) 0.01300(18) Uani d . 1 . . C
C2 0.57748(8) 0.25264(14) 0.73791(9) 0.01505(19) Uani d . 1 . . C
C3 0.67749(8) 0.22028(14) 0.76737(9) 0.01587(19) Uani d . 1 . . C
C4 0.75481(8) 0.14732(13) 0.88467(9) 0.01485(19) Uani d . 1 . . C
C5 0.72849(8) 0.10173(14) 0.97171(9) 0.01505(19) Uani d . 1 . . C
C6 0.62912(7) 0.13204(13) 0.94302(9) 0.01414(18) Uani d . 1 . . C
C7 0.44919(7) 0.25284(13) 0.79937(9) 0.01407(18) Uani d . 1 . . C
C8 0.33242(7) 0.27458(13) 0.86192(9) 0.01430(19) Uani d . 1 . . C
C9 0.32663(8) 0.38844(14) 0.94862(9) 0.01639(19) Uani d . 1 . . C
C10 0.23299(8) 0.41402(14) 0.93717(9) 0.0166(2) Uani d . 1 . . C
C11 0.14557(8) 0.32393(14) 0.83904(9) 0.01565(19) Uani d . 1 . . C
C12 0.14787(8) 0.21436(14) 0.74954(9) 0.01624(19) Uani d . 1 . . C
C13 0.24241(8) 0.18994(14) 0.76173(9) 0.01532(19) Uani d . 1 . . C
C14 0.86434(8) 0.12176(17) 0.91930(11) 0.0211(2) Uani d . 1 . . C
H2 0.5259(11) 0.306(2) 0.6553(13) 0.023(3) Uiso d . 1 . . H
H3 0.6944(11) 0.248(2) 0.7040(14) 0.025(3) Uiso d . 1 . . H
H5 0.7805(11) 0.047(2) 1.0535(13) 0.021(3) Uiso d . 1 . . H
H6 0.6110(10) 0.0966(19) 1.0030(12) 0.016(3) Uiso d . 1 . . H
H7 0.3952(11) 0.297(2) 0.7134(14) 0.025(4) Uiso d . 1 . . H
H9 0.2458(11) 0.109(2) 0.7016(13) 0.024(3) Uiso d . 1 . . H
H10 0.0855(11) 0.154(2) 0.6831(14) 0.025(3) Uiso d . 1 . . H
H12 0.2291(10) 0.495(2) 0.9959(13) 0.024(3) Uiso d . 1 . . H
H13 0.3882(10) 0.448(2) 1.0138(13) 0.019(3) Uiso d . 1 . . H
H141 0.870(2) 0.148(6) 0.847(3) 0.020(3) Uiso d P 0.58(6) A 1 H
H142 0.911(2) 0.206(5) 0.989(3) 0.020(3) Uiso d P 0.58(6) A 1 H
H143 0.887(3) -0.004(4) 0.947(4) 0.020(3) Uiso d P 0.58(6) A 1 H
H144 0.904(3) 0.243(6) 0.952(5) 0.020(3) Uiso d P 0.42(6) A 2 H
H145 0.907(3) 0.015(6) 0.993(5) 0.020(3) Uiso d P 0.42(6) A 2 H
H146 0.864(3) 0.083(8) 0.842(4) 0.020(3) Uiso d P 0.42(6) A 2 H

loop_
_atom_site_aniso_label
_atom_site_aniso_U_11
_atom_site_aniso_U_22
_atom_site_aniso_U_33
_atom_site_aniso_U_12
_atom_site_aniso_U_13
_atom_site_aniso_U_23
N1 0.0150(4) 0.0170(4) 0.0158(4) 0.0016(3) 0.0088(3) -0.0002(3)
N2 0.0183(4) 0.0221(4) 0.0203(4) 0.0044(3) 0.0127(4) 0.0046(3)
O1 0.0269(4) 0.0314(4) 0.0262(4) 0.0045(3) 0.0202(4) 0.0008(3)
O2 0.0165(4) 0.0480(6) 0.0251(4) 0.0007(4) 0.0106(3) -0.0022(4)
C1 0.0142(4) 0.0118(4) 0.0130(4) -0.0006(3) 0.0074(3) -0.0011(3)
C2 0.0174(4) 0.0145(4) 0.0128(4) -0.0001(3) 0.0080(4) 0.0007(3)
C3 0.0200(5) 0.0153(4) 0.0159(4) -0.0020(3) 0.0121(4) -0.0014(3)
C4 0.0155(4) 0.0135(4) 0.0170(4) -0.0017(3) 0.0099(4) -0.0034(3)
C5 0.0151(4) 0.0151(4) 0.0130(4) 0.0004(3) 0.0065(4) 0.0000(3)
C6 0.0163(4) 0.0143(4) 0.0132(4) 0.0000(3) 0.0090(4) 0.0001(3)
C7 0.0145(4) 0.0127(4) 0.0136(4) 0.0003(3) 0.0068(3) 0.0000(3)
C8 0.0152(4) 0.0141(4) 0.0149(4) 0.0021(3) 0.0090(4) 0.0027(3)
C9 0.0178(4) 0.0155(4) 0.0154(4) 0.0000(3) 0.0088(4) -0.0010(3)
C10 0.0209(5) 0.0148(4) 0.0174(4) 0.0023(3) 0.0126(4) 0.0005(3)
C11 0.0161(4) 0.0165(4) 0.0174(4) 0.0036(3) 0.0111(4) 0.0042(3)
C12 0.0154(4) 0.0179(4) 0.0147(4) 0.0001(3) 0.0078(4) 0.0011(3)
C13 0.0173(4) 0.0155(4) 0.0145(4) 0.0006(3) 0.0096(4) -0.0005(3)
C14 0.0163(5) 0.0260(5) 0.0235(5) -0.0017(4) 0.0125(4) -0.0044(4)

loop_
_atom_type_symbol
_atom_type_description
_atom_type_scat_dispersion_real
_atom_type_scat_dispersion_imag
_atom_type_scat_source
C C 0.0033 0.0016 'International Tables Vol C Tables 4.2.6.8 and 6.1.1.4'
H H 0.0000 0.0000 'International Tables Vol C Tables 4.2.6.8 and 6.1.1.4'
N N 0.0061 0.0033 'International Tables Vol C Tables 4.2.6.8 and 6.1.1.4'
O O 0.0106 0.0060 'International Tables Vol C Tables 4.2.6.8 and 6.1.1.4'

loop_
_geom_angle_atom_site_label_1
_geom_angle_atom_site_label_2
_geom_angle_atom_site_label_3
_geom_angle
C7 N1 C8 121.08(8)
O2 N2 O1 123.36(9)
O2 N2 C11 118.68(9)
O1 N2 C11 117.96(9)
C2 C1 C6 118.83(9)
C2 C1 C7 120.83(8)
C6 C1 C7 120.31(8)
C3 C2 C1 120.13(9)
C3 C2 H2 118.7(8)
C1 C2 H2 121.1(8)
C2 C3 C4 121.30(9)
C2 C3 H3 119.9(8)
C4 C3 H3 118.8(8)
C3 C4 C5 118.17(9)
C3 C4 C14 121.38(9)
C5 C4 C14 120.43(9)
C6 C5 C4 120.98(9)
C6 C5 H5 119.1(8)
C4 C5 H5 120.0(8)
C5 C6 C1 120.54(8)
C5 C6 H6 120.4(8)
C1 C6 H6 119.0(8)
N1 C7 C1 120.34(8)
N1 C7 H7 121.5(8)
C1 C7 H7 118.1(8)
C13 C8 C9 119.75(9)
C13 C8 N1 123.05(8)
C9 C8 N1 117.02(9)
C10 C9 C8 120.37(9)
C10 C9 H13 121.6(8)
C8 C9 H13 118.1(8)
C9 C10 C11 118.61(9)
C9 C10 H12 120.1(8)
C11 C10 H12 121.3(8)
C10 C11 C12 122.57(9)
C10 C11 N2 118.32(9)
C12 C11 N2 119.09(9)
C11 C12 C13 118.33(9)
C11 C12 H10 119.9(8)
C13 C12 H10 121.7(8)
C12 C13 C8 120.32(9)
C12 C13 H9 119.3(8)
C8 C13 H9 120.4(8)
C4 C14 H141 111.6(17)
C4 C14 H142 110.3(16)
H141 C14 H142 109(2)
C4 C14 H143 110.2(17)
H141 C14 H143 109(2)
H142 C14 H143 107(2)
C4 C14 H144 110(2)
H141 C14 H144 83(3)
H142 C14 H144 29(2)
H143 C14 H144 129(3)
C4 C14 H145 112.8(19)
H141 C14 H145 127(3)
H142 C14 H145 81(2)
H143 C14 H145 27(2)
H144 C14 H145 107(3)
C4 C14 H146 110(2)
H141 C14 H146 27(2)
H142 C14 H146 130(3)
H143 C14 H146 85(3)
H144 C14 H146 108(3)
H145 C14 H146 108(3)

loop_
_geom_bond_atom_site_label_1
_geom_bond_atom_site_label_2
_geom_bond_distance
N1 C7 1.2806(12)
N1 C8 1.4054(12)
N2 O2 1.2312(13)
N2 O1 1.2347(11)
N2 C11 1.4636(12)
C1 C2 1.4011(13)
C1 C6 1.4040(13)
C1 C7 1.4681(13)
C2 C3 1.3944(13)
C2 H2 0.976(14)
C3 C4 1.3959(14)
C3 H3 0.991(15)
C4 C5 1.4057(13)
C4 C14 1.5072(14)
C5 C6 1.3859(13)
C5 H5 0.976(14)
C6 H6 0.975(13)
C7 H7 0.989(15)
C8 C13 1.4012(14)
C8 C9 1.4052(13)
C9 C10 1.3840(14)
C9 H13 0.948(14)
C10 C11 1.3895(14)
C10 H12 0.967(14)
C11 C12 1.3909(13)
C12 C13 1.3922(13)
C12 H10 0.964(15)
C13 H9 0.979(14)
C14 H141 0.99(3)
C14 H142 0.98(3)
C14 H143 0.95(3)
C14 H144 1.00(4)
C14 H145 1.10(4)
C14 H146 1.01(4)

loop_
_geom_torsion_atom_site_label_1
_geom_torsion_atom_site_label_2
_geom_torsion_atom_site_label_3
_geom_torsion_atom_site_label_4
_geom_torsion
C6 C1 C2 C3 -1.54(14)
C7 C1 C2 C3 176.90(9)
C1 C2 C3 C4 -0.40(15)
C2 C3 C4 C5 1.84(14)
C2 C3 C4 C14 -176.75(9)
C3 C4 C5 C6 -1.35(14)
C14 C4 C5 C6 177.25(9)
C4 C5 C6 C1 -0.58(15)
C2 C1 C6 C5 2.02(14)
C7 C1 C6 C5 -176.42(9)
C8 N1 C7 C1 -178.16(8)
C2 C1 C7 N1 -169.73(9)
C6 C1 C7 N1 8.69(14)
C7 N1 C8 C13 50.40(14)
C7 N1 C8 C9 -134.55(10)
C13 C8 C9 C10 1.42(14)
N1 C8 C9 C10 -173.80(9)
C8 C9 C10 C11 0.43(14)
C9 C10 C11 C12 -2.22(15)
C9 C10 C11 N2 176.08(9)
O2 N2 C11 C10 169.68(10)
O1 N2 C11 C10 -10.97(14)
O2 N2 C11 C12 -11.96(14)
O1 N2 C11 C12 167.38(9)
C10 C11 C12 C13 2.05(15)
N2 C11 C12 C13 -176.23(9)
C11 C12 C13 C8 -0.11(14)
C9 C8 C13 C12 -1.59(14)
N1 C8 C13 C12 173.33(9)
